data_4118622
loop_
_publ_author_name
'Rebecca R. Parkhurst'
'Timothy M. Swager'

_publ_section_title
;
 Synthesis and Optical Properties of Phenylene-Containing Oligoacenes
;
_journal_name_full 'Journal of the American Chemical Society'
_journal_page_first 15351
_journal_page_last 15356
_journal_paper_doi 10.1021/ja3043883
_journal_volume 134
_journal_year 2012
_chemical_formula_sum 'C80 H74 Si2'
_chemical_formula_weight 1091.57
_chemical_name_systematic
; 
 ? 
;
_space_group_IT_number 14
_symmetry_cell_setting monoclinic
_symmetry_space_group_name_Hall '-P 2yn'
_symmetry_space_group_name_H-M 'P 1 21/n 1'
_atom_sites_solution_hydrogens geom
_atom_sites_solution_primary direct
_atom_sites_solution_secondary difmap
_audit_creation_method SHELXL-97
_cell_angle_alpha 90.00
_cell_angle_beta 109.9160(10)
_cell_angle_gamma 90.00
_cell_formula_units_Z 2
_cell_length_a 19.4446(4)
_cell_length_b 8.0797(2)
_cell_length_c 20.5841(4)
_cell_measurement_reflns_used 9825
_cell_measurement_temperature 100(2)
_cell_measurement_theta_max 67.47
_cell_measurement_theta_min 3.85
_cell_volume 3040.49(12)
_computing_cell_refinement 'SAINT 7.46A (Bruker-AXS, 2010)'
_computing_data_collection 'APEX2 v2010.7.0 (Bruker-AXS, 2010)'
_computing_data_reduction 'SAINT 7.46A (Bruker-AXS, 2010)'
_computing_molecular_graphics 'Bruker SHELXTL'
_computing_publication_material 'Bruker SHELXTL'
_computing_structure_refinement 'SHELXL-97 (Sheldrick, 2008)'
_computing_structure_solution 'SHELXS-97 (Sheldrick, 2008)'
_diffrn_ambient_temperature 100(2)
_diffrn_detector_area_resol_mean 8.3
_diffrn_measured_fraction_theta_full 0.991
_diffrn_measured_fraction_theta_max 0.991
_diffrn_measurement_device_type 'Bruker Smart APEX2 CCD'
_diffrn_measurement_method '\f and \w scans'
_diffrn_radiation_monochromator graphite
_diffrn_radiation_source 'fine-focus sealed tube'
_diffrn_radiation_type CuK\a
_diffrn_radiation_wavelength 1.54178
_diffrn_reflns_av_R_equivalents 0.0316
_diffrn_reflns_av_sigmaI/netI 0.0171
_diffrn_reflns_limit_h_max 23
_diffrn_reflns_limit_h_min -23
_diffrn_reflns_limit_k_max 9
_diffrn_reflns_limit_k_min -9
_diffrn_reflns_limit_l_max 24
_diffrn_reflns_limit_l_min -24
_diffrn_reflns_number 39031
_diffrn_reflns_theta_full 67.68
_diffrn_reflns_theta_max 67.68
_diffrn_reflns_theta_min 3.85
_exptl_absorpt_coefficient_mu 0.867
_exptl_absorpt_correction_T_max 0.9579
_exptl_absorpt_correction_T_min 0.8810
_exptl_absorpt_correction_type multi-scan
_exptl_absorpt_process_details 'SADABS (Sheldrick, 2009)'
_exptl_crystal_colour orange
_exptl_crystal_density_diffrn 1.192
_exptl_crystal_description plate
_exptl_crystal_F_000 1164
_exptl_crystal_size_max 0.15
_exptl_crystal_size_mid 0.05
_exptl_crystal_size_min 0.05
_refine_diff_density_max 0.521
_refine_diff_density_min -0.289
_refine_diff_density_rms 0.054
_refine_ls_extinction_method none
_refine_ls_goodness_of_fit_ref 1.031
_refine_ls_hydrogen_treatment constr
_refine_ls_matrix_type full
_refine_ls_number_parameters 376
_refine_ls_number_reflns 5464
_refine_ls_number_restraints 0
_refine_ls_restrained_S_all 1.031
_refine_ls_R_factor_all 0.0485
_refine_ls_R_factor_gt 0.0447
_refine_ls_shift/su_max 0.001
_refine_ls_shift/su_mean 0.000
_refine_ls_structure_factor_coef Fsqd
_refine_ls_weighting_details 'calc w=1/[\s^2^(Fo^2^)+(0.0815P)^2^+1.1329P] where P=(Fo^2^+2Fc^2^)/3'
_refine_ls_weighting_scheme calc
_refine_ls_wR_factor_gt 0.1194
_refine_ls_wR_factor_ref 0.1238
_reflns_number_gt 4964
_reflns_number_total 5464
_reflns_threshold_expression >2sigma(I)
_cod_data_source_file ja3043883_si_005.cif
_cod_data_source_block x11027
_cod_original_cell_volume 3040.49(11)
_cod_database_code 4118622

loop_
_symmetry_equiv_pos_as_xyz
'x, y, z'
'-x+1/2, y+1/2, -z+1/2'
'-x, -y, -z'
'x-1/2, -y-1/2, z-1/2'

loop_
_atom_site_label
_atom_site_type_symbol
_atom_site_fract_x
_atom_site_fract_y
_atom_site_fract_z
_atom_site_U_iso_or_equiv
_atom_site_adp_type
_atom_site_occupancy
_atom_site_symmetry_multiplicity
_atom_site_calc_flag
_atom_site_refinement_flags
Si1 Si 0.80057(2) 0.52416(5) 0.026051(19) 0.02055(13) Uani 1 1 d .
C1 C 0.95447(7) 0.13228(17) 0.00390(7) 0.0199(3) Uani 1 1 d .
C2 C 0.98402(7) 0.02754(17) 0.06200(7) 0.0200(3) Uani 1 1 d .
C3 C 0.96718(8) 0.05595(18) 0.12404(7) 0.0214(3) Uani 1 1 d .
H3 H 0.9365 0.1445 0.1275 0.026 Uiso 1 1 calc R
C4 C 0.99724(8) -0.04945(18) 0.17695(7) 0.0220(3) Uani 1 1 d .
C5 C 1.00474(8) -0.09960(18) 0.24906(7) 0.0225(3) Uani 1 1 d .
C6 C 0.98504(8) -0.06736(19) 0.30501(7) 0.0231(3) Uani 1 1 d .
C7 C 1.01473(8) -0.18105(19) 0.36231(7) 0.0238(3) Uani 1 1 d .
C8 C 0.99832(9) -0.1594(2) 0.42379(8) 0.0280(3) Uani 1 1 d .
H8 H 0.9668 -0.0717 0.4264 0.034 Uiso 1 1 calc R
C9 C 1.02677(9) -0.2620(2) 0.47968(8) 0.0324(4) Uani 1 1 d .
H9 H 1.0156 -0.2436 0.5206 0.039 Uiso 1 1 calc R
C10 C 1.07218(9) -0.3937(2) 0.47637(8) 0.0313(4) Uani 1 1 d .
H10 H 1.0919 -0.4647 0.5151 0.038 Uiso 1 1 calc R
C11 C 1.08838(8) -0.42079(19) 0.41730(8) 0.0264(3) Uani 1 1 d .
H11 H 1.1186 -0.5120 0.4156 0.032 Uiso 1 1 calc R
C12 C 1.06136(8) -0.31655(18) 0.35882(7) 0.0234(3) Uani 1 1 d .
C13 C 1.07879(8) -0.34785(18) 0.29655(7) 0.0224(3) Uani 1 1 d .
C14 C 1.04964(8) -0.23710(18) 0.24470(7) 0.0227(3) Uani 1 1 d .
C15 C 1.04301(8) -0.18731(18) 0.17261(7) 0.0220(3) Uani 1 1 d .
C16 C 1.05975(7) -0.21967(17) 0.11534(7) 0.0209(3) Uani 1 1 d .
H16 H 1.0896 -0.3112 0.1132 0.025 Uiso 1 1 calc R
C17 C 1.03020(7) -0.10855(17) 0.05769(7) 0.0201(3) Uani 1 1 d .
C18 C 0.90596(8) 0.26256(18) 0.00821(7) 0.0217(3) Uani 1 1 d .
C19 C 0.86427(8) 0.36723(18) 0.01412(7) 0.0241(3) Uani 1 1 d .
C20 C 0.72029(9) 0.4143(2) 0.03967(9) 0.0309(4) Uani 1 1 d .
H20 H 0.7018 0.4901 0.0684 0.037 Uiso 1 1 calc R
C21 C 0.74207(11) 0.2530(2) 0.08082(11) 0.0460(5) Uani 1 1 d .
H21A H 0.6995 0.2073 0.0899 0.069 Uiso 1 1 calc R
H21B H 0.7811 0.2756 0.1248 0.069 Uiso 1 1 calc R
H21C H 0.7595 0.1731 0.0541 0.069 Uiso 1 1 calc R
C22 C 0.65595(10) 0.3815(3) -0.02597(10) 0.0428(4) Uani 1 1 d .
H22A H 0.6718 0.3104 -0.0568 0.064 Uiso 1 1 calc R
H22B H 0.6378 0.4866 -0.0492 0.064 Uiso 1 1 calc R
H22C H 0.6168 0.3262 -0.0143 0.064 Uiso 1 1 calc R
C23 C 0.77553(8) 0.66426(18) -0.05177(7) 0.0231(3) Uani 1 1 d .
H23 H 0.7359 0.7404 -0.0494 0.028 Uiso 1 1 calc R
C24 C 0.84182(9) 0.7703(2) -0.04961(8) 0.0295(3) Uani 1 1 d .
H24A H 0.8828 0.6979 -0.0480 0.044 Uiso 1 1 calc R
H24B H 0.8559 0.8407 -0.0084 0.044 Uiso 1 1 calc R
H24C H 0.8290 0.8399 -0.0910 0.044 Uiso 1 1 calc R
C25 C 0.74738(9) 0.5719(2) -0.12087(8) 0.0300(3) Uani 1 1 d .
H25A H 0.7358 0.6517 -0.1589 0.045 Uiso 1 1 calc R
H25B H 0.7032 0.5096 -0.1237 0.045 Uiso 1 1 calc R
H25C H 0.7851 0.4953 -0.1242 0.045 Uiso 1 1 calc R
C26 C 0.85137(8) 0.65094(19) 0.10476(8) 0.0253(3) Uani 1 1 d .
H26 H 0.8975 0.6908 0.0986 0.030 Uiso 1 1 calc R
C27 C 0.87344(9) 0.5525(2) 0.17221(8) 0.0330(4) Uani 1 1 d .
H27A H 0.9041 0.6216 0.2102 0.049 Uiso 1 1 calc R
H27B H 0.9009 0.4539 0.1679 0.049 Uiso 1 1 calc R
H27C H 0.8294 0.5188 0.1818 0.049 Uiso 1 1 calc R
C28 C 0.80694(9) 0.8046(2) 0.10943(9) 0.0316(4) Uani 1 1 d .
H28A H 0.7596 0.7702 0.1120 0.047 Uiso 1 1 calc R
H28B H 0.7990 0.8737 0.0684 0.047 Uiso 1 1 calc R
H28C H 0.8338 0.8681 0.1509 0.047 Uiso 1 1 calc R
C31 C 0.93653(8) 0.07306(19) 0.30800(7) 0.0235(3) Uani 1 1 d .
C32 C 0.86169(9) 0.0477(2) 0.29213(9) 0.0317(4) Uani 1 1 d .
H32 H 0.8416 -0.0596 0.2795 0.038 Uiso 1 1 calc R
C33 C 0.81635(9) 0.1779(2) 0.29471(9) 0.0345(4) Uani 1 1 d .
H33 H 0.7653 0.1596 0.2830 0.041 Uiso 1 1 calc R
C34 C 0.84487(9) 0.3346(2) 0.31429(8) 0.0292(3) Uani 1 1 d .
H34 H 0.8137 0.4232 0.3167 0.035 Uiso 1 1 calc R
C35 C 0.91929(9) 0.3609(2) 0.33037(8) 0.0298(3) Uani 1 1 d .
H35 H 0.9393 0.4680 0.3439 0.036 Uiso 1 1 calc R
C36 C 0.96472(8) 0.23120(19) 0.32668(8) 0.0270(3) Uani 1 1 d .
H36 H 1.0155 0.2506 0.3370 0.032 Uiso 1 1 calc R
C41 C 1.12295(8) -0.49077(18) 0.28775(7) 0.0228(3) Uani 1 1 d .
C42 C 1.09435(8) -0.5959(2) 0.23125(8) 0.0272(3) Uani 1 1 d .
H42 H 1.0464 -0.5771 0.1996 0.033 Uiso 1 1 calc R
C43 C 1.13515(9) -0.7277(2) 0.22073(8) 0.0301(3) Uani 1 1 d .
H43 H 1.1148 -0.7994 0.1824 0.036 Uiso 1 1 calc R
C44 C 1.20548(9) -0.75506(19) 0.26597(8) 0.0294(3) Uani 1 1 d .
H44 H 1.2336 -0.8446 0.2586 0.035 Uiso 1 1 calc R
C45 C 1.23443(9) -0.6504(2) 0.32213(8) 0.0291(3) Uani 1 1 d .
H45 H 1.2828 -0.6681 0.3532 0.035 Uiso 1 1 calc R
C46 C 1.19348(8) -0.52047(18) 0.33325(8) 0.0257(3) Uani 1 1 d .
H46 H 1.2137 -0.4508 0.3723 0.031 Uiso 1 1 calc R

loop_
_atom_site_aniso_label
_atom_site_aniso_U_11
_atom_site_aniso_U_22
_atom_site_aniso_U_33
_atom_site_aniso_U_23
_atom_site_aniso_U_13
_atom_site_aniso_U_12
Si1 0.0204(2) 0.0174(2) 0.0240(2) 0.00060(14) 0.00781(16) 0.00247(14)
C1 0.0187(6) 0.0177(6) 0.0222(7) -0.0010(5) 0.0056(5) 0.0002(5)
C2 0.0191(7) 0.0189(7) 0.0210(7) -0.0010(5) 0.0055(5) -0.0011(5)
C3 0.0209(7) 0.0197(7) 0.0237(7) -0.0020(5) 0.0076(6) 0.0004(5)
C4 0.0225(7) 0.0222(7) 0.0219(7) -0.0016(5) 0.0083(6) -0.0008(6)
C5 0.0226(7) 0.0221(7) 0.0221(7) 0.0007(5) 0.0066(6) -0.0005(6)
C6 0.0220(7) 0.0242(7) 0.0222(7) -0.0008(6) 0.0063(6) -0.0022(6)
C7 0.0237(7) 0.0252(7) 0.0221(7) -0.0003(6) 0.0073(6) -0.0032(6)
C8 0.0307(8) 0.0298(8) 0.0254(7) 0.0009(6) 0.0121(6) 0.0018(6)
C9 0.0398(9) 0.0372(9) 0.0242(7) 0.0037(7) 0.0161(7) 0.0032(7)
C10 0.0348(8) 0.0339(8) 0.0257(8) 0.0077(6) 0.0108(7) 0.0023(7)
C11 0.0261(7) 0.0264(7) 0.0263(7) 0.0030(6) 0.0085(6) 0.0004(6)
C12 0.0228(7) 0.0235(7) 0.0235(7) 0.0001(6) 0.0074(6) -0.0038(6)
C13 0.0202(7) 0.0231(7) 0.0230(7) 0.0006(6) 0.0061(6) -0.0031(5)
C14 0.0219(7) 0.0237(7) 0.0222(7) -0.0007(6) 0.0069(6) -0.0006(6)
C15 0.0210(7) 0.0211(7) 0.0223(7) 0.0016(5) 0.0055(6) 0.0003(6)
C16 0.0190(6) 0.0195(7) 0.0231(7) 0.0004(5) 0.0056(5) 0.0013(5)
C17 0.0187(6) 0.0187(6) 0.0216(7) -0.0010(5) 0.0052(5) -0.0011(5)
C18 0.0246(7) 0.0211(7) 0.0187(6) 0.0016(5) 0.0066(5) 0.0007(6)
C19 0.0267(7) 0.0223(7) 0.0228(7) 0.0009(6) 0.0077(6) 0.0034(6)
C20 0.0280(8) 0.0272(8) 0.0392(9) 0.0030(7) 0.0137(7) -0.0018(6)
C21 0.0438(10) 0.0353(10) 0.0572(12) 0.0156(9) 0.0151(9) -0.0065(8)
C22 0.0311(9) 0.0458(10) 0.0499(11) 0.0018(9) 0.0115(8) -0.0080(8)
C23 0.0243(7) 0.0193(7) 0.0251(7) 0.0017(6) 0.0076(6) 0.0025(6)
C24 0.0294(8) 0.0290(8) 0.0295(8) 0.0025(6) 0.0093(6) -0.0033(6)
C25 0.0354(8) 0.0268(8) 0.0259(8) -0.0001(6) 0.0078(6) -0.0015(6)
C26 0.0251(7) 0.0255(7) 0.0257(7) -0.0024(6) 0.0093(6) -0.0010(6)
C27 0.0348(9) 0.0342(8) 0.0269(8) -0.0009(7) 0.0066(7) 0.0011(7)
C28 0.0384(9) 0.0258(8) 0.0340(8) -0.0050(6) 0.0167(7) 0.0005(7)
C31 0.0268(7) 0.0268(7) 0.0178(7) 0.0013(6) 0.0090(6) 0.0014(6)
C32 0.0294(8) 0.0319(8) 0.0359(9) -0.0089(7) 0.0138(7) -0.0043(7)
C33 0.0244(8) 0.0411(9) 0.0398(9) -0.0060(7) 0.0134(7) 0.0003(7)
C34 0.0317(8) 0.0307(8) 0.0276(8) 0.0022(6) 0.0132(6) 0.0077(6)
C35 0.0343(8) 0.0250(8) 0.0308(8) 0.0019(6) 0.0121(7) 0.0006(6)
C36 0.0246(7) 0.0279(8) 0.0282(8) 0.0027(6) 0.0086(6) -0.0005(6)
C41 0.0250(7) 0.0216(7) 0.0233(7) 0.0041(6) 0.0102(6) -0.0010(6)
C42 0.0266(7) 0.0295(8) 0.0252(7) 0.0008(6) 0.0086(6) -0.0011(6)
C43 0.0377(9) 0.0269(8) 0.0276(8) -0.0028(6) 0.0136(7) -0.0027(7)
C44 0.0376(9) 0.0239(7) 0.0317(8) 0.0043(6) 0.0185(7) 0.0061(6)
C45 0.0274(8) 0.0283(8) 0.0299(8) 0.0070(6) 0.0078(6) 0.0054(6)
C46 0.0271(8) 0.0232(7) 0.0253(7) 0.0015(6) 0.0070(6) -0.0010(6)

loop_
_atom_type_symbol
_atom_type_description
_atom_type_scat_dispersion_real
_atom_type_scat_dispersion_imag
_atom_type_scat_source
C C 0.0181 0.0091 'International Tables Vol C Tables 4.2.6.8 and 6.1.1.4'
H H 0.0000 0.0000 'International Tables Vol C Tables 4.2.6.8 and 6.1.1.4'
Si Si 0.2541 0.3302 'International Tables Vol C Tables 4.2.6.8 and 6.1.1.4'

loop_
_geom_angle_atom_site_label_1
_geom_angle_atom_site_label_2
_geom_angle_atom_site_label_3
_geom_angle
_geom_angle_site_symmetry_1
C19 Si1 C23 106.87(7) .
C19 Si1 C26 107.96(7) .
C23 Si1 C26 108.17(7) .
C19 Si1 C20 108.73(7) .
C23 Si1 C20 114.78(7) .
C26 Si1 C20 110.09(7) .
C17 C1 C2 121.88(13) 3_755
C17 C1 C18 119.96(13) 3_755
C2 C1 C18 118.14(13) .
C1 C2 C3 120.24(13) .
C1 C2 C17 119.06(13) .
C3 C2 C17 120.69(13) .
C4 C3 C2 116.64(13) .
C4 C3 H3 121.7 .
C2 C3 H3 121.7 .
C3 C4 C15 122.86(13) .
C3 C4 C5 147.20(14) .
C15 C4 C5 89.92(11) .
C6 C5 C14 123.75(13) .
C6 C5 C4 146.01(14) .
C14 C5 C4 90.19(11) .
C5 C6 C7 114.79(13) .
C5 C6 C31 123.16(13) .
C7 C6 C31 122.05(13) .
C8 C7 C12 118.41(13) .
C8 C7 C6 119.98(14) .
C12 C7 C6 121.61(13) .
C9 C8 C7 121.68(15) .
C9 C8 H8 119.2 .
C7 C8 H8 119.2 .
C8 C9 C10 119.97(14) .
C8 C9 H9 120.0 .
C10 C9 H9 120.0 .
C11 C10 C9 120.19(14) .
C11 C10 H10 119.9 .
C9 C10 H10 119.9 .
C10 C11 C12 121.84(15) .
C10 C11 H11 119.1 .
C12 C11 H11 119.1 .
C11 C12 C7 117.90(13) .
C11 C12 C13 121.02(14) .
C7 C12 C13 121.07(13) .
C14 C13 C12 114.65(13) .
C14 C13 C41 121.28(13) .
C12 C13 C41 124.04(13) .
C13 C14 C5 124.08(13) .
C13 C14 C15 145.62(14) .
C5 C14 C15 90.30(11) .
C16 C15 C4 122.59(13) .
C16 C15 C14 147.80(14) .
C4 C15 C14 89.59(11) .
C15 C16 C17 116.78(13) .
C15 C16 H16 121.6 .
C17 C16 H16 121.6 .
C1 C17 C2 119.06(13) 3_755
C1 C17 C16 120.52(13) 3_755
C2 C17 C16 120.42(13) .
C19 C18 C1 176.76(15) .
C18 C19 Si1 178.01(13) .
C22 C20 C21 109.38(15) .
C22 C20 Si1 114.82(12) .
C21 C20 Si1 113.14(12) .
C22 C20 H20 106.3 .
C21 C20 H20 106.3 .
Si1 C20 H20 106.3 .
C20 C21 H21A 109.5 .
C20 C21 H21B 109.5 .
H21A C21 H21B 109.5 .
C20 C21 H21C 109.5 .
H21A C21 H21C 109.5 .
H21B C21 H21C 109.5 .
C20 C22 H22A 109.5 .
C20 C22 H22B 109.5 .
H22A C22 H22B 109.5 .
C20 C22 H22C 109.5 .
H22A C22 H22C 109.5 .
H22B C22 H22C 109.5 .
C25 C23 C24 109.24(12) .
C25 C23 Si1 113.79(10) .
C24 C23 Si1 109.82(10) .
C25 C23 H23 107.9 .
C24 C23 H23 107.9 .
Si1 C23 H23 107.9 .
C23 C24 H24A 109.5 .
C23 C24 H24B 109.5 .
H24A C24 H24B 109.5 .
C23 C24 H24C 109.5 .
H24A C24 H24C 109.5 .
H24B C24 H24C 109.5 .
C23 C25 H25A 109.5 .
C23 C25 H25B 109.5 .
H25A C25 H25B 109.5 .
C23 C25 H25C 109.5 .
H25A C25 H25C 109.5 .
H25B C25 H25C 109.5 .
C27 C26 C28 110.74(13) .
C27 C26 Si1 113.58(11) .
C28 C26 Si1 110.61(10) .
C27 C26 H26 107.2 .
C28 C26 H26 107.2 .
Si1 C26 H26 107.2 .
C26 C27 H27A 109.5 .
C26 C27 H27B 109.5 .
H27A C27 H27B 109.5 .
C26 C27 H27C 109.5 .
H27A C27 H27C 109.5 .
H27B C27 H27C 109.5 .
C26 C28 H28A 109.5 .
C26 C28 H28B 109.5 .
H28A C28 H28B 109.5 .
C26 C28 H28C 109.5 .
H28A C28 H28C 109.5 .
H28B C28 H28C 109.5 .
C36 C31 C32 118.76(14) .
C36 C31 C6 121.00(13) .
C32 C31 C6 120.24(14) .
C33 C32 C31 120.46(15) .
C33 C32 H32 119.8 .
C31 C32 H32 119.8 .
C32 C33 C34 120.53(15) .
C32 C33 H33 119.7 .
C34 C33 H33 119.7 .
C33 C34 C35 119.45(15) .
C33 C34 H34 120.3 .
C35 C34 H34 120.3 .
C34 C35 C36 120.14(15) .
C34 C35 H35 119.9 .
C36 C35 H35 119.9 .
C35 C36 C31 120.65(14) .
C35 C36 H36 119.7 .
C31 C36 H36 119.7 .
C46 C41 C42 118.54(14) .
C46 C41 C13 121.95(13) .
C42 C41 C13 119.47(13) .
C43 C42 C41 120.71(14) .
C43 C42 H42 119.6 .
C41 C42 H42 119.6 .
C44 C43 C42 120.20(15) .
C44 C43 H43 119.9 .
C42 C43 H43 119.9 .
C43 C44 C45 119.38(15) .
C43 C44 H44 120.3 .
C45 C44 H44 120.3 .
C46 C45 C44 120.50(14) .
C46 C45 H45 119.8 .
C44 C45 H45 119.8 .
C45 C46 C41 120.66(14) .
C45 C46 H46 119.7 .
C41 C46 H46 119.7 .

loop_
_geom_bond_atom_site_label_1
_geom_bond_atom_site_label_2
_geom_bond_distance
_geom_bond_site_symmetry_2
Si1 C19 1.8463(15) .
Si1 C23 1.8850(15) .
Si1 C26 1.8867(15) .
Si1 C20 1.8979(16) .
C1 C17 1.411(2) 3_755
C1 C2 1.417(2) .
C1 C18 1.436(2) .
C2 C3 1.441(2) .
C2 C17 1.4413(19) .
C3 C4 1.349(2) .
C3 H3 0.9500 .
C4 C15 1.447(2) .
C4 C5 1.4972(19) .
C5 C6 1.357(2) .
C5 C14 1.435(2) .
C6 C7 1.451(2) .
C6 C31 1.490(2) .
C7 C8 1.417(2) .
C7 C12 1.439(2) .
C8 C9 1.372(2) .
C8 H8 0.9500 .
C9 C10 1.399(2) .
C9 H9 0.9500 .
C10 C11 1.374(2) .
C10 H10 0.9500 .
C11 C12 1.415(2) .
C11 H11 0.9500 .
C12 C13 1.455(2) .
C13 C14 1.360(2) .
C13 C41 1.487(2) .
C14 C15 1.5000(19) .
C15 C16 1.351(2) .
C16 C17 1.442(2) .
C16 H16 0.9500 .
C17 C1 1.411(2) 3_755
C18 C19 1.206(2) .
C20 C22 1.520(2) .
C20 C21 1.533(2) .
C20 H20 1.0000 .
C21 H21A 0.9800 .
C21 H21B 0.9800 .
C21 H21C 0.9800 .
C22 H22A 0.9800 .
C22 H22B 0.9800 .
C22 H22C 0.9800 .
C23 C25 1.533(2) .
C23 C24 1.536(2) .
C23 H23 1.0000 .
C24 H24A 0.9800 .
C24 H24B 0.9800 .
C24 H24C 0.9800 .
C25 H25A 0.9800 .
C25 H25B 0.9800 .
C25 H25C 0.9800 .
C26 C27 1.529(2) .
C26 C28 1.534(2) .
C26 H26 1.0000 .
C27 H27A 0.9800 .
C27 H27B 0.9800 .
C27 H27C 0.9800 .
C28 H28A 0.9800 .
C28 H28B 0.9800 .
C28 H28C 0.9800 .
C31 C36 1.392(2) .
C31 C32 1.394(2) .
C32 C33 1.385(2) .
C32 H32 0.9500 .
C33 C34 1.386(2) .
C33 H33 0.9500 .
C34 C35 1.387(2) .
C34 H34 0.9500 .
C35 C36 1.389(2) .
C35 H35 0.9500 .
C36 H36 0.9500 .
C41 C46 1.393(2) .
C41 C42 1.394(2) .
C42 C43 1.389(2) .
C42 H42 0.9500 .
C43 C44 1.385(2) .
C43 H43 0.9500 .
C44 C45 1.387(2) .
C44 H44 0.9500 .
C45 C46 1.383(2) .
C45 H45 0.9500 .
C46 H46 0.9500 .
